data_7242731
loop_
_publ_author_name
'Gong, Qin'
'Wang, Jun'
'Shi, Chuncheng'
'Liu, Qiang-Qiang'
'Lu, Lu'
'Singh, Amita'
'Kumar, Abhinav'

_publ_section_title
;
 1,3-Bis(4&#x2032;-carboxylatophenoxy)benzene and
 3,5-bis(1-imidazoly)pyridine derived Zn(ii)/Cd(ii) coordination polymers:
 synthesis, structure and photocatalytic properties
;
_journal_issue 22
_journal_name_full CrystEngComm
_journal_page_first 3981
_journal_page_last 3988
_journal_paper_doi 10.1039/D1CE00498K
_journal_volume 23
_journal_year 2021
_chemical_formula_sum 'C62 H46 N10 O14 Zn2'
_chemical_formula_weight 1285.83
_space_group_crystal_system triclinic
_space_group_IT_number 2
_space_group_name_Hall '-P 1'
_space_group_name_H-M_alt 'P -1'
_atom_sites_solution_hydrogens mixed
_audit_creation_method SHELXL-2014/7
_audit_update_record
;
2021-01-25 deposited with the CCDC.	2021-04-28 downloaded from the CCDC.
;
_cell_angle_alpha 68.4160(10)
_cell_angle_beta 87.073(2)
_cell_angle_gamma 72.227(2)
_cell_formula_units_Z 1
_cell_length_a 8.9539(9)
_cell_length_b 11.8195(11)
_cell_length_c 15.0910(15)
_cell_measurement_reflns_used 2612
_cell_measurement_temperature 273(2)
_cell_measurement_theta_max 24.84
_cell_measurement_theta_min 2.58
_cell_volume 1410.8(2)
_computing_cell_refinement 'Bruker SAINT'
_computing_data_collection 'Bruker APEX2'
_computing_data_reduction 'Bruker SAINT'
_computing_molecular_graphics 'Bruker SHELXTL'
_computing_publication_material 'Bruker SHELXTL'
_computing_structure_refinement 'SHELXL-2014 (Sheldrick 2014)'
_computing_structure_solution 'SHELXS-97 (Sheldrick 2008)'
_diffrn_ambient_temperature 273(2)
_diffrn_measured_fraction_theta_full 0.993
_diffrn_measured_fraction_theta_max 0.941
_diffrn_measurement_device_type 'Bruker APEX-II CCD'
_diffrn_measurement_method '\f and \w scans'
_diffrn_radiation_type MoK\a
_diffrn_radiation_wavelength 0.71073
_diffrn_reflns_av_R_equivalents 0.0188
_diffrn_reflns_av_unetI/netI 0.0475
_diffrn_reflns_Laue_measured_fraction_full 0.993
_diffrn_reflns_Laue_measured_fraction_max 0.941
_diffrn_reflns_limit_h_max 11
_diffrn_reflns_limit_h_min -11
_diffrn_reflns_limit_k_max 15
_diffrn_reflns_limit_k_min -15
_diffrn_reflns_limit_l_max 19
_diffrn_reflns_limit_l_min -12
_diffrn_reflns_number 8612
_diffrn_reflns_point_group_measured_fraction_full 0.993
_diffrn_reflns_point_group_measured_fraction_max 0.941
_diffrn_reflns_theta_full 25.242
_diffrn_reflns_theta_max 27.632
_diffrn_reflns_theta_min 1.455
_exptl_absorpt_coefficient_mu 0.929
_exptl_absorpt_correction_type none
_exptl_crystal_colour colorless
_exptl_crystal_density_diffrn 1.513
_exptl_crystal_description block
_exptl_crystal_F_000 660
_exptl_crystal_size_max 0.280
_exptl_crystal_size_mid 0.220
_exptl_crystal_size_min 0.180
_refine_diff_density_max 0.400
_refine_diff_density_min -0.490
_refine_diff_density_rms 0.100
_refine_ls_extinction_method none
_refine_ls_goodness_of_fit_ref 1.007
_refine_ls_hydrogen_treatment mixed
_refine_ls_matrix_type full
_refine_ls_number_parameters 405
_refine_ls_number_reflns 6182
_refine_ls_number_restraints 2
_refine_ls_restrained_S_all 1.007
_refine_ls_R_factor_all 0.0656
_refine_ls_R_factor_gt 0.0403
_refine_ls_shift/su_max 0.000
_refine_ls_shift/su_mean 0.000
_refine_ls_structure_factor_coef Fsqd
_refine_ls_weighting_details 'w=1/[\s^2^(Fo^2^)+(0.0566P)^2^+0.2803P] where P=(Fo^2^+2Fc^2^)/3'
_refine_ls_weighting_scheme calc
_refine_ls_wR_factor_gt 0.0925
_refine_ls_wR_factor_ref 0.1111
_reflns_Friedel_coverage 0.000
_reflns_number_gt 4568
_reflns_number_total 6182
_reflns_threshold_expression 'I > 2\s(I)'
_cod_data_source_file d1ce00498k2.cif
_cod_data_source_block 2
_cod_depositor_comments 'Adding full bibliography for 7242731--7242732.cif.'
_cod_database_code 7242731
_shelx_shelxl_version_number 2014/7
_shelx_space_group_comment
;
The symmetry employed for this shelxl refinement is uniquely defined
by the following loop, which should always be used as a source of
symmetry information in preference to the above space-group names.
They are only intended as comments.
;
_shelx_estimated_absorpt_t_min 0.781
_shelx_estimated_absorpt_t_max 0.851

loop_
_space_group_symop_operation_xyz
'x, y, z'
'-x, -y, -z'

loop_
_atom_site_label
_atom_site_type_symbol
_atom_site_fract_x
_atom_site_fract_y
_atom_site_fract_z
_atom_site_U_iso_or_equiv
_atom_site_adp_type
_atom_site_occupancy
_atom_site_site_symmetry_order
_atom_site_calc_flag
_atom_site_refinement_flags_posn
_atom_site_refinement_flags_adp
_atom_site_refinement_flags_occupancy
_atom_site_disorder_assembly
_atom_site_disorder_group
Zn1 Zn -0.16930(4) 0.25405(3) 0.93827(2) 0.03494(11) Uani 1 1 d . . . . .
O1 O -0.0179(2) 0.28734(18) 0.84043(13) 0.0438(5) Uani 1 1 d . . . . .
O2 O -0.2152(2) 0.2995(2) 0.75041(15) 0.0515(5) Uani 1 1 d . . . . .
O5 O 1.0783(3) -0.18073(19) 0.93114(14) 0.0498(5) Uani 1 1 d . . . . .
O6 O 1.0456(3) -0.3625(2) 0.93981(16) 0.0589(6) Uani 1 1 d . . . . .
O4 O 0.7273(3) 0.0022(2) 0.52631(16) 0.0573(6) Uani 1 1 d . . . . .
O3 O 0.2803(2) 0.3762(2) 0.43747(14) 0.0510(5) Uani 1 1 d . . . . .
N1 N -0.3418(3) 0.4195(2) 0.91085(16) 0.0364(5) Uani 1 1 d . . . . .
N2 N -0.4582(2) 0.6260(2) 0.86630(16) 0.0332(5) Uani 1 1 d . . . . .
N3 N -0.3454(3) 0.97623(19) 0.91635(15) 0.0328(5) Uani 1 1 d . . . . .
C31 C -0.2278(3) 0.9976(3) 1.0298(2) 0.0400(7) Uani 1 1 d . . . . .
H4 H -0.1806 0.9822 1.0884 0.048 Uiso 1 1 calc R U . . .
C20 C 1.0341(3) -0.2488(3) 0.8954(2) 0.0376(6) Uani 1 1 d . . . . .
C17 C 0.9616(3) -0.1814(3) 0.79580(19) 0.0350(6) Uani 1 1 d . . . . .
C18 C 0.9086(3) -0.2457(3) 0.7492(2) 0.0401(6) Uani 1 1 d . . . . .
H18 H 0.9265 -0.3334 0.7789 0.048 Uiso 1 1 calc R U . . .
C19 C 0.8309(3) -0.1823(3) 0.6606(2) 0.0412(7) Uani 1 1 d . . . . .
H19 H 0.7951 -0.2265 0.6310 0.049 Uiso 1 1 calc R U . . .
C14 C 0.8057(3) -0.0523(3) 0.6153(2) 0.0399(7) Uani 1 1 d . . . . .
C15 C 0.8594(4) 0.0136(3) 0.6588(2) 0.0486(8) Uani 1 1 d . . . . .
H15 H 0.8434 0.1009 0.6282 0.058 Uiso 1 1 calc R U . . .
C16 C 0.9371(3) -0.0516(3) 0.7481(2) 0.0434(7) Uani 1 1 d . . . . .
H16 H 0.9741 -0.0073 0.7772 0.052 Uiso 1 1 calc R U . . .
C10 C 0.6661(4) 0.1351(3) 0.4847(2) 0.0445(7) Uani 1 1 d . . . . .
C11 C 0.7567(4) 0.2073(4) 0.4312(2) 0.0549(8) Uani 1 1 d . . . . .
H11 H 0.8629 0.1691 0.4270 0.066 Uiso 1 1 calc R U . . .
C12 C 0.6887(4) 0.3363(4) 0.3840(2) 0.0585(9) Uani 1 1 d . . . . .
H12 H 0.7498 0.3861 0.3487 0.070 Uiso 1 1 calc R U . . .
C13 C 0.5302(4) 0.3930(3) 0.3884(2) 0.0490(8) Uani 1 1 d . . . . .
H13 H 0.4838 0.4802 0.3557 0.059 Uiso 1 1 calc R U . . .
C8 C 0.4420(3) 0.3179(3) 0.4423(2) 0.0403(7) Uani 1 1 d . . . . .
C9 C 0.5074(3) 0.1884(3) 0.4912(2) 0.0415(7) Uani 1 1 d . . . . .
H9 H 0.4469 0.1387 0.5274 0.050 Uiso 1 1 calc R U . . .
C5 C 0.2019(3) 0.3508(3) 0.5203(2) 0.0403(7) Uani 1 1 d . . . . .
C6 C 0.2632(4) 0.3413(3) 0.6058(2) 0.0468(7) Uani 1 1 d . . . . .
H6A H 0.3642 0.3457 0.6109 0.056 Uiso 1 1 calc R U . . .
C7 C 0.1719(3) 0.3252(3) 0.6841(2) 0.0440(7) Uani 1 1 d . . . . .
H7 H 0.2125 0.3182 0.7420 0.053 Uiso 1 1 calc R U . . .
C2 C 0.0213(3) 0.3195(2) 0.67657(19) 0.0369(6) Uani 1 1 d . . . . .
C3 C -0.0384(3) 0.3307(3) 0.5895(2) 0.0405(7) Uani 1 1 d . . . . .
H3 H -0.1400 0.3278 0.5837 0.049 Uiso 1 1 calc R U . . .
C4 C 0.0514(4) 0.3460(3) 0.5116(2) 0.0433(7) Uani 1 1 d . . . . .
H4A H 0.0109 0.3531 0.4536 0.052 Uiso 1 1 calc R U . . .
C1 C -0.0801(3) 0.3020(2) 0.7595(2) 0.0385(6) Uani 1 1 d . . . . .
C21 C -0.3225(3) 0.5295(2) 0.8999(2) 0.0365(6) Uani 1 1 d . . . . .
H21 H -0.2283 0.5396 0.9135 0.044 Uiso 1 1 calc R U . . .
C23 C -0.5695(3) 0.5719(3) 0.8564(2) 0.0403(7) Uani 1 1 d . . . . .
H23 H -0.6746 0.6144 0.8351 0.048 Uiso 1 1 calc R U . . .
C22 C -0.4964(3) 0.4460(3) 0.8837(2) 0.0403(7) Uani 1 1 d . . . . .
H22 H -0.5435 0.3857 0.8842 0.048 Uiso 1 1 calc R U . . .
C24 C -0.4788(3) 0.7586(2) 0.84085(19) 0.0332(6) Uani 1 1 d . . . . .
C25 C -0.3996(3) 0.7985(2) 0.89442(18) 0.0314(6) Uani 1 1 d . . . . .
H25 H -0.3352 0.7406 0.9486 0.038 Uiso 1 1 calc R U . . .
C26 C -0.4206(3) 0.9277(2) 0.86385(19) 0.0337(6) Uani 1 1 d . . . . .
C27 C -0.5187(4) 1.0098(3) 0.7837(2) 0.0532(8) Uani 1 1 d . . . . .
H27 H -0.5326 1.0969 0.7646 0.064 Uiso 1 1 calc R U . . .
N5 N -0.5945(3) 0.9717(2) 0.7323(2) 0.0623(8) Uani 1 1 d . . . . .
C29 C -0.5732(4) 0.8467(3) 0.7614(2) 0.0511(8) Uani 1 1 d . . . . .
H29 H -0.6246 0.8177 0.7263 0.061 Uiso 1 1 calc R U . . .
C32 C -0.2859(3) 0.9162(3) 1.0102(2) 0.0401(7) Uani 1 1 d . . . . .
H32 H -0.2859 0.8355 1.0518 0.048 Uiso 1 1 calc R U . . .
C30 C -0.3189(3) 1.0906(2) 0.8828(2) 0.0376(6) Uani 1 1 d . . . . .
H30 H -0.3462 1.1500 0.8207 0.045 Uiso 1 1 calc R U . . .
O7 O 0.8253(3) 0.5851(3) 0.1133(2) 0.0680(7) Uani 1 1 d D . . . .
N4 N -0.2491(3) 1.10680(19) 0.94987(16) 0.0361(5) Uani 1 1 d . . . . .
H7A H 0.889(4) 0.614(3) 0.131(3) 0.069(12) Uiso 1 1 d D . . . .
H7B H 0.872(4) 0.524(3) 0.095(3) 0.097(16) Uiso 1 1 d D . . . .

loop_
_atom_site_aniso_label
_atom_site_aniso_U_11
_atom_site_aniso_U_22
_atom_site_aniso_U_33
_atom_site_aniso_U_23
_atom_site_aniso_U_13
_atom_site_aniso_U_12
Zn1 0.0474(2) 0.02929(17) 0.03333(18) -0.01339(13) 0.00293(14) -0.01682(14)
O1 0.0477(12) 0.0488(12) 0.0343(11) -0.0133(9) 0.0045(9) -0.0171(10)
O2 0.0546(14) 0.0621(14) 0.0453(12) -0.0164(11) 0.0091(10) -0.0338(11)
O5 0.0722(15) 0.0450(12) 0.0366(11) -0.0163(9) -0.0071(10) -0.0210(11)
O6 0.0815(17) 0.0425(12) 0.0498(13) -0.0092(11) -0.0125(12) -0.0219(12)
O4 0.0629(14) 0.0513(13) 0.0536(14) -0.0287(11) -0.0248(11) 0.0042(11)
O3 0.0446(12) 0.0549(13) 0.0353(11) -0.0069(10) 0.0055(9) -0.0027(10)
N1 0.0463(14) 0.0311(12) 0.0385(13) -0.0158(10) 0.0051(11) -0.0178(10)
N2 0.0341(12) 0.0319(11) 0.0388(13) -0.0164(10) 0.0013(10) -0.0130(10)
N3 0.0397(13) 0.0265(11) 0.0354(12) -0.0124(9) 0.0002(10) -0.0131(9)
C31 0.0509(18) 0.0368(15) 0.0337(15) -0.0110(12) 0.0008(13) -0.0178(13)
C20 0.0378(16) 0.0410(16) 0.0386(15) -0.0191(13) 0.0055(12) -0.0136(12)
C17 0.0318(14) 0.0391(15) 0.0367(15) -0.0172(12) 0.0024(12) -0.0106(12)
C18 0.0385(16) 0.0408(15) 0.0489(17) -0.0241(14) 0.0050(13) -0.0141(13)
C19 0.0388(16) 0.0456(16) 0.0493(17) -0.0297(14) -0.0008(13) -0.0111(13)
C14 0.0340(15) 0.0471(16) 0.0412(16) -0.0250(14) -0.0039(12) -0.0042(13)
C15 0.060(2) 0.0355(15) 0.0493(18) -0.0146(14) -0.0134(15) -0.0112(14)
C16 0.0516(18) 0.0413(16) 0.0435(16) -0.0214(13) -0.0078(14) -0.0140(14)
C10 0.0449(18) 0.0496(17) 0.0391(16) -0.0234(14) -0.0099(14) -0.0040(14)
C11 0.0342(17) 0.081(3) 0.051(2) -0.0280(19) 0.0003(15) -0.0160(17)
C12 0.052(2) 0.078(2) 0.049(2) -0.0158(18) 0.0041(16) -0.0344(19)
C13 0.055(2) 0.0507(18) 0.0406(17) -0.0129(14) 0.0035(15) -0.0208(16)
C8 0.0393(16) 0.0474(17) 0.0325(15) -0.0163(13) 0.0012(12) -0.0087(13)
C9 0.0438(17) 0.0456(16) 0.0348(15) -0.0141(13) -0.0009(13) -0.0138(14)
C5 0.0439(17) 0.0348(14) 0.0351(15) -0.0112(12) 0.0037(13) -0.0044(12)
C6 0.0384(17) 0.0558(19) 0.0442(17) -0.0173(15) 0.0035(14) -0.0136(14)
C7 0.0439(18) 0.0492(17) 0.0359(16) -0.0146(14) -0.0004(13) -0.0111(14)
C2 0.0440(17) 0.0299(13) 0.0353(15) -0.0116(12) 0.0034(12) -0.0100(12)
C3 0.0446(17) 0.0389(15) 0.0429(16) -0.0180(13) 0.0032(13) -0.0160(13)
C4 0.0503(18) 0.0419(16) 0.0385(16) -0.0180(13) -0.0006(14) -0.0110(14)
C1 0.0474(18) 0.0294(13) 0.0379(16) -0.0092(12) 0.0031(13) -0.0149(12)
C21 0.0375(15) 0.0325(14) 0.0435(16) -0.0153(12) 0.0001(13) -0.0145(12)
C23 0.0333(15) 0.0444(16) 0.0502(17) -0.0210(14) 0.0016(13) -0.0171(13)
C22 0.0424(17) 0.0392(15) 0.0514(17) -0.0222(14) 0.0075(14) -0.0232(13)
C24 0.0339(14) 0.0294(13) 0.0388(15) -0.0159(12) 0.0022(12) -0.0094(11)
C25 0.0317(14) 0.0291(13) 0.0335(14) -0.0125(11) 0.0005(11) -0.0080(11)
C26 0.0367(15) 0.0303(13) 0.0371(15) -0.0150(12) -0.0008(12) -0.0107(11)
C27 0.069(2) 0.0301(15) 0.057(2) -0.0120(14) -0.0158(17) -0.0120(15)
N5 0.080(2) 0.0377(14) 0.0618(18) -0.0084(13) -0.0326(16) -0.0145(14)
C29 0.061(2) 0.0414(17) 0.0541(19) -0.0187(15) -0.0173(16) -0.0162(15)
C32 0.0511(17) 0.0302(14) 0.0384(16) -0.0072(12) -0.0018(13) -0.0174(13)
C30 0.0518(17) 0.0270(13) 0.0363(15) -0.0116(12) -0.0005(13) -0.0149(12)
O7 0.0506(15) 0.0702(17) 0.105(2) -0.0481(17) 0.0100(15) -0.0298(14)
N4 0.0480(14) 0.0283(11) 0.0354(12) -0.0135(10) 0.0019(11) -0.0143(10)

loop_
_atom_type_symbol
_atom_type_description
_atom_type_scat_dispersion_real
_atom_type_scat_dispersion_imag
_atom_type_scat_source
C C 0.0033 0.0016 'International Tables Vol C Tables 4.2.6.8 and 6.1.1.4'
H H 0.0000 0.0000 'International Tables Vol C Tables 4.2.6.8 and 6.1.1.4'
N N 0.0061 0.0033 'International Tables Vol C Tables 4.2.6.8 and 6.1.1.4'
O O 0.0106 0.0060 'International Tables Vol C Tables 4.2.6.8 and 6.1.1.4'
Zn Zn 0.2839 1.4301 'International Tables Vol C Tables 4.2.6.8 and 6.1.1.4'

loop_
_geom_angle_atom_site_label_1
_geom_angle_atom_site_label_2
_geom_angle_atom_site_label_3
_geom_angle
_geom_angle_site_symmetry_1
_geom_angle_site_symmetry_3
_geom_angle_publ_flag
O5 Zn1 O1 114.35(9) 2_657 . ?
O5 Zn1 N1 112.64(9) 2_657 . ?
O1 Zn1 N1 106.61(9) . . ?
O5 Zn1 N4 95.18(9) 2_657 1_545 ?
O1 Zn1 N4 115.00(8) . 1_545 ?
N1 Zn1 N4 113.05(9) . 1_545 ?
C1 O1 Zn1 108.41(17) . . ?
C20 O5 Zn1 120.47(19) . 2_657 ?
C14 O4 C10 119.0(2) . . ?
C5 O3 C8 119.2(2) . . ?
C21 N1 C22 106.2(2) . . ?
C21 N1 Zn1 125.48(19) . . ?
C22 N1 Zn1 127.41(17) . . ?
C21 N2 C23 106.9(2) . . ?
C21 N2 C24 126.2(2) . . ?
C23 N2 C24 126.9(2) . . ?
C30 N3 C32 106.9(2) . . ?
C30 N3 C26 126.1(2) . . ?
C32 N3 C26 127.0(2) . . ?
C32 C31 N4 109.3(2) . . ?
C32 C31 H4 125.3 . . ?
N4 C31 H4 125.3 . . ?
O6 C20 O5 123.4(3) . . ?
O6 C20 C17 120.9(2) . . ?
O5 C20 C17 115.7(2) . . ?
C16 C17 C18 117.7(3) . . ?
C16 C17 C20 121.2(2) . . ?
C18 C17 C20 121.0(3) . . ?
C19 C18 C17 121.2(3) . . ?
C19 C18 H18 119.4 . . ?
C17 C18 H18 119.4 . . ?
C18 C19 C14 119.9(3) . . ?
C18 C19 H19 120.1 . . ?
C14 C19 H19 120.1 . . ?
O4 C14 C15 124.5(3) . . ?
O4 C14 C19 115.3(2) . . ?
C15 C14 C19 120.2(3) . . ?
C16 C15 C14 119.2(3) . . ?
C16 C15 H15 120.4 . . ?
C14 C15 H15 120.4 . . ?
C15 C16 C17 121.7(3) . . ?
C15 C16 H16 119.2 . . ?
C17 C16 H16 119.2 . . ?
C11 C10 C9 121.8(3) . . ?
C11 C10 O4 120.8(3) . . ?
C9 C10 O4 117.0(3) . . ?
C12 C11 C10 119.3(3) . . ?
C12 C11 H11 120.4 . . ?
C10 C11 H11 120.4 . . ?
C11 C12 C13 120.5(3) . . ?
C11 C12 H12 119.7 . . ?
C13 C12 H12 119.7 . . ?
C8 C13 C12 118.9(3) . . ?
C8 C13 H13 120.6 . . ?
C12 C13 H13 120.6 . . ?
C9 C8 C13 121.8(3) . . ?
C9 C8 O3 120.9(3) . . ?
C13 C8 O3 117.0(3) . . ?
C8 C9 C10 117.6(3) . . ?
C8 C9 H9 121.2 . . ?
C10 C9 H9 121.2 . . ?
C6 C5 C4 120.9(3) . . ?
C6 C5 O3 122.7(3) . . ?
C4 C5 O3 116.2(3) . . ?
C5 C6 C7 119.1(3) . . ?
C5 C6 H6A 120.4 . . ?
C7 C6 H6A 120.4 . . ?
C2 C7 C6 120.6(3) . . ?
C2 C7 H7 119.7 . . ?
C6 C7 H7 119.7 . . ?
C7 C2 C3 119.2(3) . . ?
C7 C2 C1 122.0(3) . . ?
C3 C2 C1 118.8(3) . . ?
C4 C3 C2 120.7(3) . . ?
C4 C3 H3 119.7 . . ?
C2 C3 H3 119.7 . . ?
C3 C4 C5 119.5(3) . . ?
C3 C4 H4A 120.3 . . ?
C5 C4 H4A 120.3 . . ?
O2 C1 O1 122.5(3) . . ?
O2 C1 C2 120.7(3) . . ?
O1 C1 C2 116.8(2) . . ?
N1 C21 N2 110.7(2) . . ?
N1 C21 H21 124.6 . . ?
N2 C21 H21 124.6 . . ?
C22 C23 N2 106.4(2) . . ?
C22 C23 H23 126.8 . . ?
N2 C23 H23 126.8 . . ?
C23 C22 N1 109.8(2) . . ?
C23 C22 H22 125.1 . . ?
N1 C22 H22 125.1 . . ?
C29 C24 C25 120.0(2) . . ?
C29 C24 N2 119.9(2) . . ?
C25 C24 N2 120.1(2) . . ?
C26 C25 C24 117.0(2) . . ?
C26 C25 H25 121.5 . . ?
C24 C25 H25 121.5 . . ?
C25 C26 C27 119.3(2) . . ?
C25 C26 N3 120.2(2) . . ?
C27 C26 N3 120.4(2) . . ?
N5 C27 C26 123.7(3) . . ?
N5 C27 H27 118.1 . . ?
C26 C27 H27 118.1 . . ?
C27 N5 C29 117.0(3) . . ?
N5 C29 C24 123.0(3) . . ?
N5 C29 H29 118.5 . . ?
C24 C29 H29 118.5 . . ?
C31 C32 N3 106.5(2) . . ?
C31 C32 H32 126.7 . . ?
N3 C32 H32 126.7 . . ?
N4 C30 N3 110.8(2) . . ?
N4 C30 H30 124.6 . . ?
N3 C30 H30 124.6 . . ?
H7A O7 H7B 112(3) . . ?
C30 N4 C31 106.4(2) . . ?
C30 N4 Zn1 128.12(18) . 1_565 ?
C31 N4 Zn1 125.27(18) . 1_565 ?

loop_
_geom_bond_atom_site_label_1
_geom_bond_atom_site_label_2
_geom_bond_distance
_geom_bond_site_symmetry_2
_geom_bond_publ_flag
Zn1 O5 1.943(2) 2_657 ?
Zn1 O1 1.9666(19) . ?
Zn1 N1 2.002(2) . ?
Zn1 N4 2.023(2) 1_545 ?
O1 C1 1.299(3) . ?
O2 C1 1.235(3) . ?
O5 C20 1.277(3) . ?
O5 Zn1 1.943(2) 2_657 ?
O6 C20 1.236(3) . ?
O4 C14 1.376(3) . ?
O4 C10 1.394(4) . ?
O3 C5 1.382(3) . ?
O3 C8 1.393(3) . ?
N1 C21 1.314(3) . ?
N1 C22 1.371(3) . ?
N2 C21 1.351(3) . ?
N2 C23 1.377(3) . ?
N2 C24 1.424(3) . ?
N3 C30 1.349(3) . ?
N3 C32 1.379(3) . ?
N3 C26 1.427(3) . ?
C31 C32 1.346(4) . ?
C31 N4 1.373(3) . ?
C31 H4 0.9300 . ?
C20 C17 1.489(4) . ?
C17 C16 1.385(4) . ?
C17 C18 1.395(4) . ?
C18 C19 1.369(4) . ?
C18 H18 0.9300 . ?
C19 C14 1.382(4) . ?
C19 H19 0.9300 . ?
C14 C15 1.381(4) . ?
C15 C16 1.379(4) . ?
C15 H15 0.9300 . ?
C16 H16 0.9300 . ?
C10 C11 1.373(4) . ?
C10 C9 1.383(4) . ?
C11 C12 1.372(5) . ?
C11 H11 0.9300 . ?
C12 C13 1.382(4) . ?
C12 H12 0.9300 . ?
C13 C8 1.379(4) . ?
C13 H13 0.9300 . ?
C8 C9 1.377(4) . ?
C9 H9 0.9300 . ?
C5 C6 1.381(4) . ?
C5 C4 1.381(4) . ?
C6 C7 1.389(4) . ?
C6 H6A 0.9300 . ?
C7 C2 1.384(4) . ?
C7 H7 0.9300 . ?
C2 C3 1.390(4) . ?
C2 C1 1.497(4) . ?
C3 C4 1.377(4) . ?
C3 H3 0.9300 . ?
C4 H4A 0.9300 . ?
C21 H21 0.9300 . ?
C23 C22 1.339(4) . ?
C23 H23 0.9300 . ?
C22 H22 0.9300 . ?
C24 C29 1.373(4) . ?
C24 C25 1.386(3) . ?
C25 C26 1.376(3) . ?
C25 H25 0.9300 . ?
C26 C27 1.379(4) . ?
C27 N5 1.328(4) . ?
C27 H27 0.9300 . ?
N5 C29 1.330(4) . ?
C29 H29 0.9300 . ?
C32 H32 0.9300 . ?
C30 N4 1.316(3) . ?
C30 H30 0.9300 . ?
O7 H7A 0.85(3) . ?
O7 H7B 0.855(18) . ?
N4 Zn1 2.023(2) 1_565 ?

loop_
_geom_hbond_atom_site_label_D
_geom_hbond_atom_site_label_H
_geom_hbond_atom_site_label_A
_geom_hbond_distance_DH
_geom_hbond_distance_HA
_geom_hbond_distance_DA
_geom_hbond_angle_DHA
_geom_hbond_site_symmetry_A
O7 H7B O6 0.855(18) 2.07(2) 2.916(4) 170(4) 2_756
O7 H7A O1 0.85(3) 2.02(3) 2.867(3) 171(3) 2_666
C30 H30 O2 0.93 2.32 2.920(3) 121.9 1_565
C32 H32 O7 0.93 2.62 3.469(4) 151.3 1_456
C25 H25 O7 0.93 2.65 3.575(4) 174.1 1_456
C22 H22 O7 0.93 2.44 3.073(4) 125.3 2_566
C21 H21 O6 0.93 2.61 3.163(3) 118.4 2_657
C19 H19 O3 0.93 2.61 3.532(4) 172.9 2_656
O7 H7B O6 0.855(18) 2.07(2) 2.916(4) 170(4) 2_756
O7 H7A O1 0.85(3) 2.02(3) 2.867(3) 171(3) 2_666
C30 H30 O2 0.93 2.32 2.920(3) 121.9 1_565
C32 H32 O7 0.93 2.62 3.469(4) 151.3 1_456
C25 H25 O7 0.93 2.65 3.575(4) 174.1 1_456
C22 H22 O7 0.93 2.44 3.073(4) 125.3 2_566
C21 H21 O6 0.93 2.61 3.163(3) 118.4 2_657
C19 H19 O3 0.93 2.61 3.532(4) 172.9 2_656
O7 H7B O6 0.855(18) 2.07(2) 2.916(4) 170(4) 2_756
O7 H7A O1 0.85(3) 2.02(3) 2.867(3) 171(3) 2_666
C30 H30 O2 0.93 2.32 2.920(3) 121.9 1_565
C32 H32 O7 0.93 2.62 3.469(4) 151.3 1_456
C25 H25 O7 0.93 2.65 3.575(4) 174.1 1_456
C22 H22 O7 0.93 2.44 3.073(4) 125.3 2_566
C21 H21 O6 0.93 2.61 3.163(3) 118.4 2_657
C19 H19 O3 0.93 2.61 3.532(4) 172.9 2_656
C19 H19 O3 0.93 2.61 3.532(4) 172.9 2_656
C21 H21 O6 0.93 2.61 3.163(3) 118.4 2_657
C22 H22 O7 0.93 2.44 3.073(4) 125.3 2_566
C25 H25 O7 0.93 2.65 3.575(4) 174.1 1_456
C32 H32 O7 0.93 2.62 3.469(4) 151.3 1_456
C30 H30 O2 0.93 2.32 2.920(3) 121.9 1_565
O7 H7A O1 0.85(3) 2.02(3) 2.867(3) 171(3) 2_666
O7 H7B O6 0.855(18) 2.07(2) 2.916(4) 170(4) 2_756
C19 H19 O3 0.93 2.61 3.532(4) 172.9 2_656
C21 H21 O6 0.93 2.61 3.163(3) 118.4 2_657
C22 H22 O7 0.93 2.44 3.073(4) 125.3 2_566
C25 H25 O7 0.93 2.65 3.575(4) 174.1 1_456
C32 H32 O7 0.93 2.62 3.469(4) 151.3 1_456
C30 H30 O2 0.93 2.32 2.920(3) 121.9 1_565
O7 H7A O1 0.85(3) 2.02(3) 2.867(3) 171(3) 2_666
O7 H7B O6 0.855(18) 2.07(2) 2.916(4) 170(4) 2_756

loop_
_geom_torsion_atom_site_label_1
_geom_torsion_atom_site_label_2
_geom_torsion_atom_site_label_3
_geom_torsion_atom_site_label_4
_geom_torsion
_geom_torsion_site_symmetry_1
_geom_torsion_site_symmetry_2
_geom_torsion_site_symmetry_3
_geom_torsion_site_symmetry_4
_geom_torsion_publ_flag
Zn1 O5 C20 O6 0.1(4) 2_657 . . . ?
Zn1 O5 C20 C17 178.18(17) 2_657 . . . ?
O6 C20 C17 C16 174.9(3) . . . . ?
O5 C20 C17 C16 -3.3(4) . . . . ?
O6 C20 C17 C18 -1.8(4) . . . . ?
O5 C20 C17 C18 -179.9(2) . . . . ?
C16 C17 C18 C19 -1.9(4) . . . . ?
C20 C17 C18 C19 174.8(2) . . . . ?
C17 C18 C19 C14 0.9(4) . . . . ?
C10 O4 C14 C15 -15.0(4) . . . . ?
C10 O4 C14 C19 165.8(3) . . . . ?
C18 C19 C14 O4 179.6(3) . . . . ?
C18 C19 C14 C15 0.4(4) . . . . ?
O4 C14 C15 C16 -179.7(3) . . . . ?
C19 C14 C15 C16 -0.6(5) . . . . ?
C14 C15 C16 C17 -0.5(5) . . . . ?
C18 C17 C16 C15 1.7(4) . . . . ?
C20 C17 C16 C15 -175.0(3) . . . . ?
C14 O4 C10 C11 87.3(4) . . . . ?
C14 O4 C10 C9 -99.5(3) . . . . ?
C9 C10 C11 C12 1.1(5) . . . . ?
O4 C10 C11 C12 173.9(3) . . . . ?
C10 C11 C12 C13 -1.3(5) . . . . ?
C11 C12 C13 C8 0.9(5) . . . . ?
C12 C13 C8 C9 -0.3(5) . . . . ?
C12 C13 C8 O3 -174.0(3) . . . . ?
C5 O3 C8 C9 48.3(4) . . . . ?
C5 O3 C8 C13 -138.0(3) . . . . ?
C13 C8 C9 C10 0.0(4) . . . . ?
O3 C8 C9 C10 173.4(2) . . . . ?
C11 C10 C9 C8 -0.4(4) . . . . ?
O4 C10 C9 C8 -173.5(2) . . . . ?
C8 O3 C5 C6 40.6(4) . . . . ?
C8 O3 C5 C4 -144.9(3) . . . . ?
C4 C5 C6 C7 0.8(4) . . . . ?
O3 C5 C6 C7 175.1(3) . . . . ?
C5 C6 C7 C2 -0.4(4) . . . . ?
C6 C7 C2 C3 -0.3(4) . . . . ?
C6 C7 C2 C1 179.9(3) . . . . ?
C7 C2 C3 C4 0.7(4) . . . . ?
C1 C2 C3 C4 -179.5(2) . . . . ?
C2 C3 C4 C5 -0.3(4) . . . . ?
C6 C5 C4 C3 -0.5(4) . . . . ?
O3 C5 C4 C3 -175.1(2) . . . . ?
Zn1 O1 C1 O2 2.8(3) . . . . ?
Zn1 O1 C1 C2 -175.94(17) . . . . ?
C7 C2 C1 O2 178.7(3) . . . . ?
C3 C2 C1 O2 -1.1(4) . . . . ?
C7 C2 C1 O1 -2.6(4) . . . . ?
C3 C2 C1 O1 177.6(2) . . . . ?
C22 N1 C21 N2 -0.4(3) . . . . ?
Zn1 N1 C21 N2 169.52(17) . . . . ?
C23 N2 C21 N1 0.5(3) . . . . ?
C24 N2 C21 N1 -176.2(2) . . . . ?
C21 N2 C23 C22 -0.4(3) . . . . ?
C24 N2 C23 C22 176.2(2) . . . . ?
N2 C23 C22 N1 0.2(3) . . . . ?
C21 N1 C22 C23 0.1(3) . . . . ?
Zn1 N1 C22 C23 -169.54(19) . . . . ?
C21 N2 C24 C29 140.1(3) . . . . ?
C23 N2 C24 C29 -35.9(4) . . . . ?
C21 N2 C24 C25 -37.8(4) . . . . ?
C23 N2 C24 C25 146.2(3) . . . . ?
C29 C24 C25 C26 -0.1(4) . . . . ?
N2 C24 C25 C26 177.8(2) . . . . ?
C24 C25 C26 C27 0.7(4) . . . . ?
C24 C25 C26 N3 178.8(2) . . . . ?
C30 N3 C26 C25 160.3(3) . . . . ?
C32 N3 C26 C25 -19.6(4) . . . . ?
C30 N3 C26 C27 -21.7(4) . . . . ?
C32 N3 C26 C27 158.4(3) . . . . ?
C25 C26 C27 N5 -0.8(5) . . . . ?
N3 C26 C27 N5 -178.9(3) . . . . ?
C26 C27 N5 C29 0.3(5) . . . . ?
C27 N5 C29 C24 0.3(5) . . . . ?
C25 C24 C29 N5 -0.4(5) . . . . ?
N2 C24 C29 N5 -178.3(3) . . . . ?
N4 C31 C32 N3 -0.3(3) . . . . ?
C30 N3 C32 C31 0.8(3) . . . . ?
C26 N3 C32 C31 -179.3(2) . . . . ?
C32 N3 C30 N4 -1.0(3) . . . . ?
C26 N3 C30 N4 179.1(2) . . . . ?
N3 C30 N4 C31 0.7(3) . . . . ?
N3 C30 N4 Zn1 175.82(17) . . . 1_565 ?
C32 C31 N4 C30 -0.2(3) . . . . ?
C32 C31 N4 Zn1 -175.49(19) . . . 1_565 ?
